data_4081915
loop_
_publ_author_name
'Wright, James R.'
'Young, Paul C.'
'Lucas, Nigel T.'
'Lee, Ai-Lan'
'Crowley, James D.'

_publ_section_title
;
 Gold(I) and Palladium(II) Complexes of 1,3,4-Trisubstituted
 1,2,3-Triazol-5-ylidene &#x201C;Click&#x201D; Carbenes: Systematic Study
 of the Electronic and Steric Influence on Catalytic Activity
;
_journal_issue 23
_journal_name_full Organometallics
_journal_page_first 7065
_journal_paper_doi 10.1021/om400773n
_journal_volume 32
_journal_year 2013
_chemical_formula_moiety 'C17 H17 Au Cl N3'
_chemical_formula_sum 'C17 H17 Au Cl N3'
_chemical_formula_weight 495.75
_chemical_name_systematic
;
 ?
;
_space_group_IT_number 14
_symmetry_cell_setting monoclinic
_symmetry_space_group_name_Hall '-P 2yn'
_symmetry_space_group_name_H-M 'P 1 21/n 1'
_atom_sites_solution_hydrogens geom
_atom_sites_solution_primary direct
_atom_sites_solution_secondary difmap
_audit_block_code jrw_027
_audit_creation_method SHELXL-97
_cell_angle_alpha 90.00
_cell_angle_beta 100.237(3)
_cell_angle_gamma 90.00
_cell_formula_units_Z 4
_cell_length_a 11.0311(7)
_cell_length_b 8.2800(5)
_cell_length_c 18.3305(11)
_cell_measurement_reflns_used 14797
_cell_measurement_temperature 92(2)
_cell_measurement_theta_max 26.29
_cell_measurement_theta_min 2.71
_cell_volume 1647.61(18)
_computing_cell_refinement 'SAINT (Bruker, 2006)'
_computing_data_collection 'APEX2 (Bruker, 2006)'
_computing_data_reduction 'SAINT (Bruker, 2006)'
_computing_molecular_graphics 'ORTEP-3 (Farrugia, 2008)'
_computing_publication_material 'enCIFer (2011)'
_computing_structure_refinement 'SHELXL-97 (Sheldrick, 2008)'
_computing_structure_solution 'SHELXS-97 (Sheldrick, 2008)'
_diffrn_ambient_temperature 92(2)
_diffrn_measured_fraction_theta_full 0.991
_diffrn_measured_fraction_theta_max 0.991
_diffrn_measurement_device_type 'Bruker Kappa X8 ApexII CCD'
_diffrn_measurement_method '\f and \w scans'
_diffrn_radiation_monochromator graphite
_diffrn_radiation_source 'fine-focus sealed tube'
_diffrn_radiation_type MoK\a
_diffrn_radiation_wavelength 0.71073
_diffrn_reflns_av_R_equivalents 0.0437
_diffrn_reflns_av_sigmaI/netI 0.0410
_diffrn_reflns_limit_h_max 13
_diffrn_reflns_limit_h_min -13
_diffrn_reflns_limit_k_max 10
_diffrn_reflns_limit_k_min -10
_diffrn_reflns_limit_l_max 22
_diffrn_reflns_limit_l_min -22
_diffrn_reflns_number 14160
_diffrn_reflns_theta_full 26.41
_diffrn_reflns_theta_max 26.41
_diffrn_reflns_theta_min 3.18
_diffrn_standards_number 0
_exptl_absorpt_coefficient_mu 9.090
_exptl_absorpt_correction_T_max 0.3845
_exptl_absorpt_correction_T_min 0.1218
_exptl_absorpt_correction_type multi-scan
_exptl_absorpt_process_details SADABS
_exptl_crystal_colour colourless
_exptl_crystal_density_diffrn 1.999
_exptl_crystal_density_method 'not measured'
_exptl_crystal_description block
_exptl_crystal_F_000 944
_exptl_crystal_size_max 0.40
_exptl_crystal_size_mid 0.15
_exptl_crystal_size_min 0.13
_refine_diff_density_max 1.472
_refine_diff_density_min -1.844
_refine_diff_density_rms 0.154
_refine_ls_extinction_method none
_refine_ls_goodness_of_fit_ref 1.193
_refine_ls_hydrogen_treatment constr
_refine_ls_matrix_type full
_refine_ls_number_parameters 199
_refine_ls_number_reflns 3362
_refine_ls_number_restraints 0
_refine_ls_restrained_S_all 1.193
_refine_ls_R_factor_all 0.0637
_refine_ls_R_factor_gt 0.0521
_refine_ls_shift/su_max 0.001
_refine_ls_shift/su_mean 0.000
_refine_ls_structure_factor_coef Fsqd
_refine_ls_weighting_details 'calc w=1/[\s^2^(Fo^2^)+(0.0001P)^2^+17.8303P] where P=(Fo^2^+2Fc^2^)/3'
_refine_ls_weighting_scheme calc
_refine_ls_wR_factor_gt 0.0880
_refine_ls_wR_factor_ref 0.0918
_reflns_number_gt 2904
_reflns_number_total 3362
_reflns_threshold_expression >2\s(I)
_cod_data_source_file om400773n_si_002.cif
_cod_data_source_block 7d
_cod_depositor_comments
;
The following automatic conversions were performed:

'_symmetry_cell_setting' value 'Monoclinic' changed to 'monoclinic'
according to /home/saulius/struct/CIF-dictionaries/cif_core.dic
dictionary named 'cif_core.dic' version 2.4.2 from
2011-04-26.

'_geom_bond_publ_flag' value 'Y' changed to 'y'
according to /home/saulius/struct/CIF-dictionaries/cif_core.dic
dictionary named 'cif_core.dic' version 2.4.2 from 2011-04-26 (2
times).

'_geom_angle_publ_flag' value 'Y' changed to 'y' according
to /home/saulius/struct/CIF-dictionaries/cif_core.dic dictionary
named 'cif_core.dic' version 2.4.2 from 2011-04-26 (2 times).

Automatic conversion script
Id: cif_fix_values 1891 2012-01-12 08:04:46Z andrius 
;
_cod_original_cell_volume 1647.61(17)
_cod_original_sg_symbol_H-M 'P 21/n'
_cod_database_code 4081915

loop_
_symmetry_equiv_pos_as_xyz
'x, y, z'
'-x+1/2, y+1/2, -z+1/2'
'-x, -y, -z'
'x-1/2, -y-1/2, z-1/2'

loop_
_atom_site_label
_atom_site_type_symbol
_atom_site_fract_x
_atom_site_fract_y
_atom_site_fract_z
_atom_site_U_iso_or_equiv
_atom_site_adp_type
_atom_site_occupancy
_atom_site_symmetry_multiplicity
_atom_site_calc_flag
_atom_site_refinement_flags
N1 N -0.1937(7) 0.2202(10) 0.0038(4) 0.039(2) Uani 1 1 d .
N3 N -0.2925(6) 0.3563(11) 0.0672(4) 0.045(2) Uani 1 1 d .
N2 N -0.3087(7) 0.2451(12) 0.0156(4) 0.049(2) Uani 1 1 d .
C2 C -0.1732(8) 0.4044(12) 0.0890(4) 0.036(2) Uani 1 1 d .
C3 C -0.1335(9) 0.5317(13) 0.1442(4) 0.042(2) Uani 1 1 d .
H3A H -0.1900 0.6221 0.1345 0.051 Uiso 1 1 calc R
H3B H -0.0526 0.5696 0.1384 0.051 Uiso 1 1 calc R
C17 C -0.4032(10) 0.4121(16) 0.0930(6) 0.060(3) Uani 1 1 d .
H17A H -0.4737 0.3554 0.0669 0.090 Uiso 1 1 calc R
H17B H -0.4135 0.5259 0.0839 0.090 Uiso 1 1 calc R
H17C H -0.3953 0.3916 0.1452 0.090 Uiso 1 1 calc R
C4 C -0.1282(8) 0.4769(12) 0.2235(5) 0.036(2) Uani 1 1 d .
C5 C -0.2093(8) 0.5372(13) 0.2663(5) 0.042(2) Uani 1 1 d .
H5 H -0.2687 0.6121 0.2461 0.050 Uiso 1 1 calc R
C9 C -0.0387(9) 0.3674(12) 0.2559(5) 0.044(2) Uani 1 1 d .
H9 H 0.0153 0.3237 0.2276 0.052 Uiso 1 1 calc R
C8 C -0.0287(10) 0.3223(14) 0.3293(5) 0.051(3) Uani 1 1 d .
H8 H 0.0349 0.2546 0.3509 0.062 Uiso 1 1 calc R
C6 C -0.2030(10) 0.4875(15) 0.3389(5) 0.056(3) Uani 1 1 d .
H6 H -0.2591 0.5276 0.3667 0.067 Uiso 1 1 calc R
C7 C -0.1138(11) 0.3784(14) 0.3706(5) 0.056(3) Uani 1 1 d .
H7 H -0.1111 0.3431 0.4190 0.067 Uiso 1 1 calc R
C11 C -0.1469(8) 0.1605(12) -0.1214(4) 0.036(2) Uani 1 1 d .
C10 C -0.1774(9) 0.0972(12) -0.0498(5) 0.042(2) Uani 1 1 d .
H10A H -0.2524 0.0340 -0.0609 0.050 Uiso 1 1 calc R
H10B H -0.1119 0.0252 -0.0273 0.050 Uiso 1 1 calc R
C12 C -0.1993(8) 0.2970(15) -0.1535(5) 0.048(3) Uani 1 1 d .
H12 H -0.2491 0.3593 -0.1286 0.058 Uiso 1 1 calc R
C16 C -0.0703(9) 0.0713(13) -0.1572(5) 0.048(3) Uani 1 1 d .
H16 H -0.0319 -0.0205 -0.1347 0.058 Uiso 1 1 calc R
C13 C -0.1795(9) 0.3454(16) -0.2235(5) 0.054(3) Uani 1 1 d .
H13 H -0.2165 0.4388 -0.2452 0.065 Uiso 1 1 calc R
C14 C -0.1042(10) 0.2533(16) -0.2606(5) 0.054(3) Uani 1 1 d .
H14 H -0.0909 0.2833 -0.3074 0.065 Uiso 1 1 calc R
C15 C -0.0500(11) 0.1173(14) -0.2267(5) 0.055(3) Uani 1 1 d .
H15 H 0.0012 0.0550 -0.2506 0.066 Uiso 1 1 calc R
Au1 Au 0.07276(3) 0.31944(5) 0.042430(18) 0.03921(13) Uani 1 1 d .
Cl1 Cl 0.28038(19) 0.3194(4) 0.04030(11) 0.0478(6) Uani 1 1 d .
C1 C -0.1075(8) 0.3146(12) 0.0458(4) 0.033(2) Uani 1 1 d .

loop_
_atom_site_aniso_label
_atom_site_aniso_U_11
_atom_site_aniso_U_22
_atom_site_aniso_U_33
_atom_site_aniso_U_23
_atom_site_aniso_U_13
_atom_site_aniso_U_12
N1 0.030(4) 0.058(6) 0.031(4) -0.011(4) 0.010(3) -0.013(4)
N3 0.020(4) 0.076(7) 0.041(4) 0.012(4) 0.014(3) -0.005(4)
N2 0.036(5) 0.077(6) 0.039(4) -0.002(5) 0.016(4) -0.012(4)
C2 0.025(4) 0.060(6) 0.026(4) -0.001(4) 0.013(4) -0.003(4)
C3 0.042(5) 0.061(7) 0.027(4) -0.003(5) 0.016(4) 0.000(5)
C17 0.043(6) 0.091(9) 0.050(6) -0.006(6) 0.020(5) -0.008(6)
C4 0.033(5) 0.048(6) 0.031(4) -0.011(4) 0.014(4) -0.002(4)
C5 0.037(5) 0.060(7) 0.030(5) -0.004(5) 0.011(4) 0.013(5)
C9 0.041(6) 0.055(7) 0.038(5) -0.005(5) 0.019(4) 0.004(5)
C8 0.052(6) 0.061(7) 0.040(5) 0.000(6) 0.007(5) 0.012(6)
C6 0.062(7) 0.079(9) 0.034(5) -0.016(5) 0.025(5) 0.006(6)
C7 0.081(9) 0.058(7) 0.030(5) -0.003(5) 0.012(5) 0.013(6)
C11 0.031(5) 0.051(6) 0.026(4) -0.010(4) 0.004(4) -0.020(5)
C10 0.041(5) 0.054(6) 0.031(5) -0.006(5) 0.009(4) -0.014(5)
C12 0.027(5) 0.082(8) 0.036(5) -0.015(6) 0.006(4) -0.007(5)
C16 0.050(6) 0.055(7) 0.044(5) -0.017(5) 0.019(5) -0.023(5)
C13 0.037(6) 0.095(9) 0.027(5) 0.003(5) -0.002(4) -0.012(6)
C14 0.053(7) 0.089(9) 0.022(5) -0.009(5) 0.010(5) -0.034(6)
C15 0.083(8) 0.055(7) 0.035(5) -0.019(5) 0.031(6) -0.029(6)
Au1 0.02443(18) 0.0701(3) 0.02541(17) -0.0006(2) 0.01057(13) -0.0087(2)
Cl1 0.0233(10) 0.095(2) 0.0264(10) 0.0086(13) 0.0072(8) -0.0085(13)
C1 0.031(5) 0.051(5) 0.020(4) 0.000(4) 0.010(3) -0.016(4)

loop_
_atom_type_symbol
_atom_type_description
_atom_type_scat_dispersion_real
_atom_type_scat_dispersion_imag
_atom_type_scat_source
C C 0.0033 0.0016 'International Tables Vol C Tables 4.2.6.8 and 6.1.1.4'
H H 0.0000 0.0000 'International Tables Vol C Tables 4.2.6.8 and 6.1.1.4'
N N 0.0061 0.0033 'International Tables Vol C Tables 4.2.6.8 and 6.1.1.4'
Cl Cl 0.1484 0.1585 'International Tables Vol C Tables 4.2.6.8 and 6.1.1.4'
Au Au -2.0133 8.8022 'International Tables Vol C Tables 4.2.6.8 and 6.1.1.4'

loop_
_geom_angle_atom_site_label_1
_geom_angle_atom_site_label_2
_geom_angle_atom_site_label_3
_geom_angle
_geom_angle_publ_flag
N2 N1 C1 114.0(7) ?
N2 N1 C10 116.9(7) ?
C1 N1 C10 129.1(7) ?
N2 N3 C2 114.6(7) ?
N2 N3 C17 116.2(8) ?
C2 N3 C17 129.2(9) ?
N3 N2 N1 102.3(7) ?
N3 C2 C1 104.7(8) ?
N3 C2 C3 124.2(8) ?
C1 C2 C3 131.0(8) ?
C2 C3 C4 113.6(8) ?
C5 C4 C9 118.2(8) ?
C5 C4 C3 121.2(9) ?
C9 C4 C3 120.6(8) ?
C6 C5 C4 120.8(9) ?
C8 C9 C4 121.3(9) ?
C9 C8 C7 119.8(10) ?
C5 C6 C7 120.6(9) ?
C6 C7 C8 119.3(9) ?
C12 C11 C16 119.5(9) ?
C12 C11 C10 121.6(9) ?
C16 C11 C10 118.7(10) ?
N1 C10 C11 114.9(8) ?
C11 C12 C13 120.8(10) ?
C11 C16 C15 120.3(11) ?
C14 C13 C12 119.7(11) ?
C15 C14 C13 118.7(9) ?
C14 C15 C16 120.9(10) ?
C1 Au1 Cl1 178.6(3) y
N1 C1 C2 104.4(7) y
N1 C1 Au1 126.4(6) ?
C2 C1 Au1 129.2(7) ?

loop_
_geom_bond_atom_site_label_1
_geom_bond_atom_site_label_2
_geom_bond_distance
_geom_bond_publ_flag
N1 N2 1.341(10) ?
N1 C1 1.359(11) ?
N1 C10 1.447(11) ?
N3 N2 1.310(11) ?
N3 C2 1.365(11) ?
N3 C17 1.461(11) ?
C2 C1 1.381(12) ?
C2 C3 1.473(13) ?
C3 C4 1.513(11) ?
C4 C5 1.385(11) ?
C4 C9 1.393(13) ?
C5 C6 1.382(13) ?
C9 C8 1.380(13) ?
C8 C7 1.387(13) ?
C6 C7 1.385(15) ?
C11 C12 1.355(14) ?
C11 C16 1.373(13) ?
C11 C10 1.507(11) ?
C12 C13 1.398(13) ?
C16 C15 1.385(13) ?
C13 C14 1.391(15) ?
C14 C15 1.371(16) ?
Au1 C1 2.001(8) y
Au1 Cl1 2.298(2) y
